data_4337763
loop_
_publ_author_name
'Kammoun, Omar'
'Bataille, Thierry'
'Lucas, Anita'
'Dorcet, Vincent'
'Marlart, Isabelle'
'Rekik, Walid'
'Na\?\"ili, Houcine'
'Mhiri, Tahar'

_publ_section_title
;
 A Supramolecular Double Sulfate Salt with a Lamellar Type: Crystal
 Structure and Thermal Behavior.
;
_journal_issue 5
_journal_name_full 'Inorganic chemistry'
_journal_page_first 2619
_journal_page_last 2627
_journal_paper_doi 10.1021/ic402974k
_journal_volume 53
_journal_year 2014
_chemical_compound_source 'synthesis as described'
_chemical_formula_moiety 'C16 H36 Fe1 N2 O14 S2'
_chemical_formula_sum 'C16 H36 Fe N2 O14 S2'
_chemical_formula_weight 600.44
_chemical_name_systematic
;
 ?
;
_space_group_IT_number 14
_symmetry_cell_setting monoclinic
_symmetry_Int_Tables_number 14
_symmetry_space_group_name_Hall '-P 2yn'
_symmetry_space_group_name_H-M 'P 1 21/n 1'
_atom_sites_solution_hydrogens geom
_atom_sites_solution_primary direct
_atom_sites_solution_secondary difmap
_audit_conform_dict_location ftp://ftp.iucr.org/pub/cif_core.dic
_audit_conform_dict_name cif_core.dic
_audit_conform_dict_version 2.3
_audit_creation_date 2013-09-18T15:59:59-00:00
_audit_creation_method 'WinGX routine CIF_UPDATE'
_cell_angle_alpha 90
_cell_angle_beta 108.1860(10)
_cell_angle_gamma 90
_cell_formula_units_Z 2
_cell_length_a 6.21720(10)
_cell_length_b 32.5008(7)
_cell_length_c 7.00220(10)
_cell_measurement_reflns_used 5838
_cell_measurement_temperature 293(2)
_cell_measurement_theta_max 27.43
_cell_measurement_theta_min 2.51
_cell_measurement_wavelength 0.71073
_cell_volume 1344.22(4)
_computing_cell_refinement 'Bruker APEX2 (Bruker, 2006)'
_computing_data_collection 'Bruker APEX2 (Bruker, 2006)'
_computing_data_reduction 'Bruker APEX2 (Bruker, 2006)'
_computing_molecular_graphics 'Ortep-3 for Windows (Farrugia, 1997)'
_computing_publication_material
;
           WinGX publication routines (Farrugia, 2012),
           CRYSCAL (T. Roisnel, local program)
;
_computing_structure_refinement 'SHELXL-97 (Sheldrick, 1997)'
_computing_structure_solution 'SIR97 (Altomare et al., 1999)'
_diffrn_ambient_temperature 293(2)
_diffrn_detector 'CCD plate'
_diffrn_measured_fraction_theta_full 0.997
_diffrn_measured_fraction_theta_max 0.997
_diffrn_measurement_device_type 'APEXII, Bruker-AXS'
_diffrn_measurement_method 'CCD rotation images, thin slices'
_diffrn_radiation_monochromator graphite
_diffrn_radiation_probe x-ray
_diffrn_radiation_type MoK\a
_diffrn_radiation_wavelength 0.71073
_diffrn_reflns_av_R_equivalents 0.0249
_diffrn_reflns_av_unetI/netI 0.0234
_diffrn_reflns_limit_h_max 8
_diffrn_reflns_limit_h_min -6
_diffrn_reflns_limit_k_max 37
_diffrn_reflns_limit_k_min -42
_diffrn_reflns_limit_l_max 9
_diffrn_reflns_limit_l_min -9
_diffrn_reflns_number 11173
_diffrn_reflns_theta_full 27.49
_diffrn_reflns_theta_max 27.49
_diffrn_reflns_theta_min 3.13
_exptl_absorpt_coefficient_mu 0.782
_exptl_absorpt_correction_T_max 0.855
_exptl_absorpt_correction_T_min 0.766
_exptl_absorpt_correction_type multi-scan
_exptl_absorpt_process_details
;
  [Sheldrick, G.M. (2002). SADABS Bruker AXS Inc., Madison, Wisconsin, USA]
;
_exptl_crystal_colour colourless
_exptl_crystal_density_diffrn 1.483
_exptl_crystal_density_method 'not measured'
_exptl_crystal_description prism
_exptl_crystal_F_000 632
_exptl_crystal_size_max 0.2
_exptl_crystal_size_mid 0.2
_exptl_crystal_size_min 0.2
_refine_diff_density_max 0.455
_refine_diff_density_min -0.355
_refine_diff_density_rms 0.055
_refine_ls_extinction_method none
_refine_ls_goodness_of_fit_ref 1.079
_refine_ls_hydrogen_treatment mixed
_refine_ls_matrix_type full
_refine_ls_number_parameters 200
_refine_ls_number_reflns 3051
_refine_ls_number_restraints 9
_refine_ls_restrained_S_all 1.085
_refine_ls_R_factor_all 0.0336
_refine_ls_R_factor_gt 0.0298
_refine_ls_shift/su_max 0
_refine_ls_shift/su_mean 0
_refine_ls_structure_factor_coef Fsqd
_refine_ls_weighting_details 'calc w=1/[\s^2^(Fo^2^)+(0.0500P)^2^+0.4627P] where P=(Fo^2^+2Fc^2^)/3'
_refine_ls_weighting_scheme calc
_refine_ls_wR_factor_gt 0.0828
_refine_ls_wR_factor_ref 0.0854
_reflns_number_gt 2777
_reflns_number_total 3051
_reflns_threshold_expression >2sigma(I)
_cod_data_source_file ic402974k_si_002.cif
_cod_data_source_block Iron
_cod_original_sg_symbol_H-M 'P 21/n'
_cod_database_code 4337763

loop_
_symmetry_equiv_pos_as_xyz
'x, y, z'
'-x+1/2, y+1/2, -z+1/2'
'-x, -y, -z'
'x-1/2, -y-1/2, z-1/2'

loop_
_atom_site_label
_atom_site_type_symbol
_atom_site_fract_x
_atom_site_fract_y
_atom_site_fract_z
_atom_site_U_iso_or_equiv
_atom_site_adp_type
_atom_site_occupancy
_atom_site_symmetry_multiplicity
_atom_site_calc_flag
_atom_site_refinement_flags
Fe01 Fe 1 0 0 0.01156(10) Uani 1 2 d S
S002 S 0.75616(6) 0.055946(12) 0.27487(5) 0.01285(11) Uani 1 1 d .
O2 O 0.54765(19) 0.07973(4) 0.18763(17) 0.0207(3) Uani 1 1 d .
O4 O 0.8731(2) 0.05127(3) 0.12009(16) 0.0175(2) Uani 1 1 d .
O1 O 0.90705(19) 0.07683(4) 0.45153(16) 0.0199(3) Uani 1 1 d .
O3 O 0.69982(19) 0.01424(4) 0.33394(16) 0.0168(2) Uani 1 1 d .
OW2 O 0.80784(19) -0.04491(4) 0.09975(16) 0.0164(2) Uani 1 1 d D
OW3 O 1.2649(2) -0.00978(4) 0.26722(16) 0.0181(2) Uani 1 1 d D
OW1 O 1.3444(2) 0.10021(5) 0.4938(2) 0.0346(3) Uani 1 1 d D
N1 N 0.7628(3) 0.10361(4) 0.7795(2) 0.0177(3) Uani 1 1 d .
C3 C 0.7505(4) 0.17528(6) 0.6656(3) 0.0293(4) Uani 1 1 d .
C2 C 0.8238(3) 0.14706(6) 0.8475(3) 0.0274(4) Uani 1 1 d .
C4 C 0.5583(4) 0.19923(7) 0.6368(4) 0.0418(5) Uani 1 1 d .
H013 H 0.4792 0.1981 0.7297 0.05 Uiso 1 1 calc R
C8 C 0.8671(5) 0.17722(6) 0.5265(3) 0.0404(5) Uani 1 1 d .
H014 H 0.9962 0.1613 0.5445 0.049 Uiso 1 1 calc R
C1 C 1.0730(4) 0.14925(7) 0.9642(4) 0.0447(6) Uani 1 1 d .
H01A H 1.1059 0.1307 1.0762 0.067 Uiso 1 1 calc R
H01B H 1.1111 0.1768 1.0125 0.067 Uiso 1 1 calc R
H01C H 1.1602 0.1417 0.8782 0.067 Uiso 1 1 calc R
C6 C 0.5988(6) 0.22659(8) 0.3328(4) 0.0638(9) Uani 1 1 d .
H016 H 0.5475 0.2437 0.2214 0.077 Uiso 1 1 calc R
C7 C 0.7913(6) 0.20302(7) 0.3590(4) 0.0559(7) Uani 1 1 d .
H017 H 0.8697 0.2043 0.2657 0.067 Uiso 1 1 calc R
C5 C 0.4830(5) 0.22479(8) 0.4708(4) 0.0585(8) Uani 1 1 d .
H018 H 0.354 0.2408 0.4528 0.07 Uiso 1 1 calc R
H17 H 0.752(4) 0.1544(8) 0.959(4) 0.039(6) Uiso 1 1 d .
H1 H 0.686(3) -0.0566(6) 0.011(3) 0.030(6) Uiso 1 1 d D
H2 H 0.756(4) -0.0338(7) 0.193(3) 0.037(6) Uiso 1 1 d D
H4 H 1.406(3) 0.0001(7) 0.281(4) 0.046(8) Uiso 1 1 d D
H3 H 1.246(4) -0.0105(8) 0.392(3) 0.046(7) Uiso 1 1 d D
H6 H 1.391(4) 0.0931(9) 0.387(3) 0.055(8) Uiso 1 1 d D
H5 H 1.203(3) 0.0893(9) 0.471(4) 0.065(9) Uiso 1 1 d D
HN1 H 0.836(4) 0.0951(7) 0.698(3) 0.029(6) Uiso 1 1 d .
HN2 H 0.798(4) 0.0886(7) 0.883(3) 0.030(6) Uiso 1 1 d .
HN3 H 0.601(5) 0.1009(8) 0.695(4) 0.046(7) Uiso 1 1 d .

loop_
_atom_site_aniso_label
_atom_site_aniso_U_11
_atom_site_aniso_U_22
_atom_site_aniso_U_33
_atom_site_aniso_U_23
_atom_site_aniso_U_13
_atom_site_aniso_U_12
Fe01 0.01088(17) 0.01355(18) 0.00986(16) -0.00006(10) 0.00268(12) -0.00080(11)
S002 0.0117(2) 0.0169(2) 0.01005(18) -0.00176(13) 0.00364(14) -0.00082(14)
O2 0.0155(6) 0.0221(6) 0.0218(6) -0.0030(5) 0.0020(5) 0.0033(5)
O4 0.0237(6) 0.0174(6) 0.0151(5) 0.0005(4) 0.0115(5) 0.0006(5)
O1 0.0164(6) 0.0286(7) 0.0141(5) -0.0068(5) 0.0041(4) -0.0060(5)
O3 0.0183(6) 0.0193(6) 0.0151(5) -0.0001(4) 0.0084(4) -0.0028(5)
OW2 0.0161(6) 0.0194(6) 0.0146(5) -0.0016(4) 0.0061(5) -0.0037(5)
OW3 0.0142(6) 0.0285(7) 0.0107(5) 0.0013(4) 0.0026(4) -0.0044(5)
OW1 0.0171(7) 0.0585(10) 0.0283(7) -0.0134(6) 0.0072(6) -0.0075(6)
N1 0.0219(8) 0.0162(7) 0.0147(7) 0.0008(5) 0.0051(6) 0.0003(6)
C3 0.0387(11) 0.0141(8) 0.0256(9) -0.0017(7) -0.0037(8) -0.0034(8)
C2 0.0370(11) 0.0185(9) 0.0212(8) -0.0026(7) 0.0010(8) -0.0004(8)
C4 0.0408(12) 0.0277(11) 0.0457(13) 0.0018(9) -0.0026(10) 0.0023(9)
C8 0.0633(15) 0.0206(10) 0.0339(11) -0.0014(8) 0.0101(10) 0.0001(10)
C1 0.0445(13) 0.0302(12) 0.0408(12) 0.0012(9) -0.0134(10) -0.0063(10)
C6 0.105(2) 0.0263(12) 0.0377(13) 0.0111(10) -0.0095(14) 0.0034(14)
C7 0.104(2) 0.0279(12) 0.0334(12) 0.0016(9) 0.0182(13) -0.0074(14)
C5 0.0628(18) 0.0310(13) 0.0584(16) 0.0073(11) -0.0147(14) 0.0093(12)

loop_
_atom_type_symbol
_atom_type_description
_atom_type_scat_dispersion_real
_atom_type_scat_dispersion_imag
_atom_type_scat_source
C C 0.0033 0.0016 'International Tables Vol C Tables 4.2.6.8 and 6.1.1.4'
H H 0 0 'International Tables Vol C Tables 4.2.6.8 and 6.1.1.4'
N N 0.0061 0.0033 'International Tables Vol C Tables 4.2.6.8 and 6.1.1.4'
O O 0.0106 0.006 'International Tables Vol C Tables 4.2.6.8 and 6.1.1.4'
S S 0.1246 0.1234 'International Tables Vol C Tables 4.2.6.8 and 6.1.1.4'
Fe Fe 0.3463 0.8444 'International Tables Vol C Tables 4.2.6.8 and 6.1.1.4'

loop_
_geom_angle_atom_site_label_1
_geom_angle_atom_site_label_2
_geom_angle_atom_site_label_3
_geom_angle
_geom_angle_site_symmetry_1
_geom_angle_site_symmetry_3
OW3 Fe01 OW3 180.00(8) 3_755 .
OW3 Fe01 O4 87.07(5) 3_755 .
OW3 Fe01 O4 92.93(5) . .
OW3 Fe01 O4 92.93(5) 3_755 3_755
OW3 Fe01 O4 87.07(5) . 3_755
O4 Fe01 O4 180.00(7) . 3_755
OW3 Fe01 OW2 88.19(4) 3_755 3_755
OW3 Fe01 OW2 91.81(4) . 3_755
O4 Fe01 OW2 84.74(4) . 3_755
O4 Fe01 OW2 95.26(4) 3_755 3_755
OW3 Fe01 OW2 91.81(4) 3_755 .
OW3 Fe01 OW2 88.19(4) . .
O4 Fe01 OW2 95.26(4) . .
O4 Fe01 OW2 84.74(4) 3_755 .
OW2 Fe01 OW2 180.00(7) 3_755 .
O1 S002 O1 0.00(11) 1 .
O1 S002 O2 110.90(7) 1 .
O1 S002 O2 110.90(7) . .
O1 S002 O4 109.42(7) 1 .
O1 S002 O4 109.42(7) . .
O2 S002 O4 108.60(7) . .
O1 S002 O3 109.33(7) 1 .
O1 S002 O3 109.33(7) . .
O2 S002 O3 109.92(7) . .
O4 S002 O3 108.64(6) . .
S002 O4 Fe01 133.91(7) . .
O1 O1 S002 0(10) 1 .
Fe01 OW2 H1 119.7(14) . .
Fe01 OW2 H2 109.4(16) . .
H1 OW2 H2 105(2) . .
Fe01 OW3 H4 120.2(16) . .
Fe01 OW3 H3 123.6(15) . .
H4 OW3 H3 108.5(17) . .
H6 OW1 H5 107(2) . .
C2 N1 HN1 111.7(15) . .
C2 N1 HN2 107.6(15) . .
HN1 N1 HN2 109(2) . .
C2 N1 HN3 112.3(15) . .
HN1 N1 HN3 103(2) . .
HN2 N1 HN3 114(2) . .
C8 C3 C4 119.2(2) . .
C8 C3 C2 122.06(19) . .
C4 C3 C2 118.7(2) . .
N1 C2 C1 109.33(16) . .
N1 C2 C3 108.79(14) . .
C1 C2 C3 114.45(18) . .
N1 C2 H17 109.1(13) . .
C1 C2 H17 100.9(13) . .
C3 C2 H17 113.9(13) . .
C5 C4 C3 120.5(3) . .
C5 C4 H013 119.7 . .
C3 C4 H013 119.7 . .
C3 C8 C7 120.2(2) . .
C3 C8 H014 119.9 . .
C7 C8 H014 119.9 . .
C2 C1 H01A 109.5 . .
C2 C1 H01B 109.5 . .
H01A C1 H01B 109.5 . .
C2 C1 H01C 109.5 . .
H01A C1 H01C 109.5 . .
H01B C1 H01C 109.5 . .
C5 C6 C7 120.3(2) . .
C5 C6 H016 119.9 . .
C7 C6 H016 119.9 . .
C6 C7 C8 119.6(3) . .
C6 C7 H017 120.2 . .
C8 C7 H017 120.2 . .
C6 C5 C4 120.1(3) . .
C6 C5 H018 120 . .
C4 C5 H018 120 . .

loop_
_geom_bond_atom_site_label_1
_geom_bond_atom_site_label_2
_geom_bond_distance
_geom_bond_site_symmetry_2
Fe01 OW3 2.0956(11) 3_755
Fe01 OW3 2.0956(11) .
Fe01 O4 2.1263(11) .
Fe01 O4 2.1263(11) 3_755
Fe01 OW2 2.1369(11) 3_755
Fe01 OW2 2.1369(11) .
S002 O1 1.4650(11) 1
S002 O1 1.4650(11) .
S002 O2 1.4687(12) .
S002 O4 1.4892(11) .
S002 O3 1.4904(12) .
OW2 H1 0.901(16) .
OW2 H2 0.891(16) .
OW3 H4 0.909(16) .
OW3 H3 0.920(15) .
OW1 H6 0.913(16) .
OW1 H5 0.914(17) .
N1 C2 1.501(2) .
N1 HN1 0.88(2) .
N1 HN2 0.84(2) .
N1 HN3 1.00(3) .
C3 C8 1.385(3) .
C3 C4 1.387(3) .
C3 C2 1.520(3) .
C2 C1 1.511(3) .
C2 H17 1.04(2) .
C4 C5 1.386(3) .
C4 H013 0.93 .
C8 C7 1.399(3) .
C8 H014 0.93 .
C1 H01A 0.96 .
C1 H01B 0.96 .
C1 H01C 0.96 .
C6 C5 1.374(4) .
C6 C7 1.384(5) .
C6 H016 0.93 .
C7 H017 0.93 .
C5 H018 0.93 .

loop_
_geom_hbond_atom_site_label_D
_geom_hbond_atom_site_label_H
_geom_hbond_atom_site_label_A
_geom_hbond_distance_DH
_geom_hbond_distance_HA
_geom_hbond_distance_DA
_geom_hbond_angle_DHA
_geom_hbond_site_symmetry_A
OW3 H4 O3 0.909(16) 1.808(17) 2.7110(16) 172(2) 1_655
OW3 H3 O3 0.920(15) 1.844(17) 2.7362(15) 163(2) 3_756
OW2 H2 O3 0.891(16) 1.936(19) 2.7429(16) 150(2) .
OW2 H1 O2 0.901(16) 1.829(16) 2.7275(16) 175(2) 3_655
OW1 H5 O1 0.914(17) 1.848(17) 2.7489(18) 168(3) 1
OW1 H6 O2 0.913(16) 1.982(16) 2.8856(18) 170(2) 1_655
N1 HN2 O4 0.84(2) 1.99(2) 2.8339(18) 178(2) 1_556
N1 HN1 O1 0.88(2) 2.00(2) 2.8497(18) 162(2) 1
